data_2103239
loop_
_publ_author_name
'Zakaria, Choudhury M.'
'Ferguson, George'
'Lough, Alan J.'
'Glidewell, Christopher'

_publ_section_title
;
 [Ni(cyclam)(OCO<i>R</i>)~2~], a finite molecular complex:
 hydrogen-bonded supramolecular aggregation in one, two and three
 dimensions, and coordination polymers in one and two dimensions
;
_journal_issue 1
_journal_name_full 'Acta Crystallographica Section B'
_journal_page_first 78
_journal_page_last 93
_journal_paper_doi 10.1107/S010876810101850X
_journal_volume 58
_journal_year 2002
_chemical_formula_moiety 'C18 H28 N4 Ni O4, H2 O'
_chemical_formula_sum 'C18 H30 N4 Ni O5'
_chemical_formula_weight 441.17
_chemical_name_systematic
;
catena-poly[terephthalato-1,4,8,11-
-tetraazacyclotetradecanenickel(II)] monohydrate
;
_space_group_IT_number 15
_symmetry_cell_setting monoclinic
_symmetry_space_group_name_Hall '-C 2yc'
_symmetry_space_group_name_H-M 'C 1 2/c 1'
_atom_sites_solution_hydrogens geom
_atom_sites_solution_primary direct
_atom_sites_solution_secondary difmap
_cell_angle_alpha 90.00
_cell_angle_beta 118.4900(16)
_cell_angle_gamma 90.00
_cell_formula_units_Z 4
_cell_length_a 16.2155(4)
_cell_length_b 16.0404(6)
_cell_length_c 8.8937(3)
_cell_measurement_reflns_used 2402
_cell_measurement_temperature 150(2)
_cell_measurement_theta_max 27.49
_cell_measurement_theta_min 2.63
_cell_volume 2033.14(12)
_computing_cell_refinement 'DENZO-SMN (Otwinowski & Minor, 1997)'
_computing_data_collection 'Kappa-CCD server software (Nonius, 1997)'
_computing_data_reduction 'DENZO-SMN (Otwinowski & Minor, 1997)'
_computing_molecular_graphics 'PLATON (Spek, 2001)'
_computing_publication_material 'SHELXL-97 (Sheldrick, 1997b) and PRPKAPPA (Ferguson, 1999)'
_computing_structure_refinement 'SHELXL-97 (Sheldrick, 1997b)'
_computing_structure_solution 'SHELXS-97 (Sheldrick, 1997a)'
_diffrn_ambient_temperature 150(2)
_diffrn_measured_fraction_theta_full .997
_diffrn_measured_fraction_theta_max .997
_diffrn_measurement_device_type Kappa-CCD
_diffrn_measurement_method '\f scans, and \w scans with \k offsets'
_diffrn_radiation_monochromator graphite
_diffrn_radiation_source 'fine-focus sealed X-ray tube'
_diffrn_radiation_type 'Mo K\a'
_diffrn_radiation_wavelength .71073
_diffrn_reflns_av_R_equivalents .088
_diffrn_reflns_av_sigmaI/netI .0786
_diffrn_reflns_limit_h_max 20
_diffrn_reflns_limit_h_min 0
_diffrn_reflns_limit_k_max 20
_diffrn_reflns_limit_k_min 0
_diffrn_reflns_limit_l_max 10
_diffrn_reflns_limit_l_min -11
_diffrn_reflns_number 12978
_diffrn_reflns_theta_full 27.49
_diffrn_reflns_theta_max 27.49
_diffrn_reflns_theta_min 2.63
_diffrn_standards_decay_% 0
_exptl_absorpt_coefficient_mu .991
_exptl_absorpt_correction_T_max .8576
_exptl_absorpt_correction_T_min .8418
_exptl_absorpt_correction_type multi-scan
_exptl_absorpt_process_details 'DENZO-SMN (Otwinowski & Minor, 1997)'
_exptl_crystal_colour purple
_exptl_crystal_density_diffrn 1.441
_exptl_crystal_density_method 'not measured'
_exptl_crystal_description block
_exptl_crystal_F_000 936
_exptl_crystal_size_max .18
_exptl_crystal_size_mid .16
_exptl_crystal_size_min .16
_refine_diff_density_max .831
_refine_diff_density_min -.853
_refine_ls_extinction_coef .0193(17)
_refine_ls_extinction_expression Fc^*^=kFc[1+0.001xFc^2^\l^3^/sin(2\q)]^-1/4^
_refine_ls_extinction_method SHELXL
_refine_ls_goodness_of_fit_ref 1.067
_refine_ls_hydrogen_treatment constr
_refine_ls_matrix_type full
_refine_ls_number_parameters 134
_refine_ls_number_reflns 2333
_refine_ls_number_restraints 1
_refine_ls_restrained_S_all 1.066
_refine_ls_R_factor_all .0888
_refine_ls_R_factor_gt .0515
_refine_ls_shift/su_max .000
_refine_ls_shift/su_mean .000
_refine_ls_structure_factor_coef Fsqd
_refine_ls_weighting_details 'w=1/[\s^2^(Fo^2^)+(0.0754P)^2^] where P=(Fo^2^+2Fc^2^)/3'
_refine_ls_weighting_scheme calc
_refine_ls_wR_factor_gt .1155
_refine_ls_wR_factor_ref .1471
_reflns_number_gt 1622
_reflns_number_total 2333
_reflns_threshold_expression >2\s(I)
_cod_data_source_file na0129.cif
_cod_data_source_block VII
_cod_depositor_comments
;
The following automatic conversions were performed:
'_exptl_absorpt_correction_type' value 'Multi-scan' changed to
'multi-scan' according to
'/home/saulius/struct/CIF-dictionaries/cif_core.dic' dictionary named
'cif_core.dic' version 2.4.1 from 2010-06-29.

Automatic conversion script
Id: cif_fix_enum 1527 2010-12-29 10:47:43Z saulius 

The following automatic conversions were performed:

'_exptl_absorpt_correction_type' value 'Multi-scan' changed to
'multi-scan' according to
/home/saulius/struct/CIF-dictionaries/cif_core.dic dictionary named
'cif_core.dic' version 2.4.1 from 2010-06-29.

Automatic conversion script
Id: cif_fix_values 1715 2011-07-08 13:25:40Z adriana 
;
_cod_original_cell_volume 2033.14(11)
_cod_original_sg_symbol_H-M C2/c
_cod_database_code 2103239
_cod_database_fobs_code 2103239

loop_
_symmetry_equiv_pos_as_xyz
'x, y, z'
'-x, y, -z+1/2'
'x+1/2, y+1/2, z'
'-x+1/2, y+1/2, -z+1/2'
'-x, -y, -z'
'x, -y, z-1/2'
'-x+1/2, -y+1/2, -z'
'x+1/2, -y+1/2, z-1/2'

loop_
_atom_site_label
_atom_site_fract_x
_atom_site_fract_y
_atom_site_fract_z
_atom_site_U_iso_or_equiv
_atom_site_adp_type
_atom_site_calc_flag
_atom_site_refinement_flags
_atom_site_occupancy
_atom_site_type_symbol
Ni1 .2500 .2500 .0000 .0247(2) Uani d S 1 Ni
N1 .17290(19) .34829(15) .0202(3) .0269(6) Uani d . 1 N
C2 .2208(2) .3725(2) .2020(4) .0333(8) Uani d . 1 C
C3 .2515(2) .2942(2) .3125(4) .0326(8) Uani d . 1 C
N4 .31102(19) .24304(15) .2643(3) .0267(6) Uani d . 1 N
C5 .3266(2) .1572(2) .3344(4) .0334(8) Uani d . 1 C
C6 .3900(2) .1077(2) .2841(4) .0350(8) Uani d . 1 C
C7 .3461(2) .08048(19) .0968(4) .0333(8) Uani d . 1 C
O1 .14783(15) .16226(13) -.0325(3) .0301(5) Uani d . 1 O
O2 .03070(16) .22725(14) -.0099(3) .0338(6) Uani d . 1 O
C11 .0346(2) .07824(19) -.0107(4) .0270(7) Uani d . 1 C
C12 .0720(2) .0063(2) -.0410(4) .0304(7) Uani d . 1 C
C13 -.0374(2) .07130(19) .0316(4) .0288(7) Uani d . 1 C
C14 .0733(2) .16271(19) -.0194(4) .0268(7) Uani d . 1 C
O3 .0000 .3041(3) .2500 .0708(14) Uani d SD 1 O
H1 .1149 .3266 -.0026 .032 Uiso calc R 1 H
H2A .1778 .4056 .2284 .040 Uiso calc R 1 H
H2B .2763 .4073 .2266 .040 Uiso calc R 1 H
H3A .2871 .3098 .4348 .039 Uiso calc R 1 H
H3B .1957 .2618 .2953 .039 Uiso calc R 1 H
H4 .3693 .2689 .3091 .032 Uiso calc R 1 H
H5A .2655 .1284 .2910 .040 Uiso calc R 1 H
H5B .3557 .1598 .4607 .040 Uiso calc R 1 H
H6A .4117 .0573 .3568 .042 Uiso calc R 1 H
H6B .4461 .1419 .3104 .042 Uiso calc R 1 H
H7A .3891 .0412 .0830 .040 Uiso calc R 1 H
H7B .2866 .0507 .0656 .040 Uiso calc R 1 H
H12 .1218 .0104 -.0684 .037 Uiso calc R 1 H
H13 -.0629 .1201 .0541 .035 Uiso calc R 1 H
H3 .008(6) .266(3) .190(8) .11(2) Uiso d D 1 H

loop_
_atom_site_aniso_label
_atom_site_aniso_U_11
_atom_site_aniso_U_22
_atom_site_aniso_U_33
_atom_site_aniso_U_12
_atom_site_aniso_U_13
_atom_site_aniso_U_23
Ni1 .0270(4) .0229(3) .0269(3) -.0040(2) .0151(3) .0000(2)
N1 .0280(14) .0243(14) .0320(14) -.0029(11) .0172(12) .0008(11)
C2 .0375(18) .0323(18) .0349(18) -.0015(15) .0211(15) -.0062(14)
C3 .0362(19) .036(2) .0298(17) -.0042(15) .0192(15) -.0021(14)
N4 .0276(14) .0258(14) .0274(13) -.0035(11) .0137(11) .0009(11)
C5 .0346(18) .0344(19) .0300(17) -.0040(15) .0145(15) .0068(14)
C6 .0358(19) .0306(18) .0353(18) .0008(15) .0143(15) .0076(14)
C7 .0320(17) .0245(16) .0445(19) -.0025(14) .0192(16) .0020(14)
O1 .0306(12) .0257(12) .0394(12) -.0067(10) .0210(10) -.0021(10)
O2 .0329(13) .0280(12) .0438(14) -.0021(10) .0211(11) .0024(10)
C11 .0264(16) .0257(16) .0277(16) -.0025(13) .0119(13) .0049(13)
C12 .0258(16) .0329(19) .0352(18) -.0029(13) .0166(14) .0023(14)
C13 .0291(17) .0241(16) .0355(17) -.0034(13) .0173(14) .0020(13)
C14 .0267(17) .0262(17) .0268(16) -.0044(13) .0121(13) .0027(13)
O3 .101(4) .065(3) .053(3) .000 .042(3) .000

loop_
_atom_type_symbol
_atom_type_description
_atom_type_scat_dispersion_real
_atom_type_scat_dispersion_imag
_atom_type_scat_source
C C .0033 .0016 'International Tables Vol C Tables 4.2.6.8 and 6.1.1.4'
H H .0000 .0000 'International Tables Vol C Tables 4.2.6.8 and 6.1.1.4'
N N .0061 .0033 'International Tables Vol C Tables 4.2.6.8 and 6.1.1.4'
Ni Ni .3393 1.1124 'International Tables Vol C Tables 4.2.6.8 and 6.1.1.4'
O O .0106 .0060 'International Tables Vol C Tables 4.2.6.8 and 6.1.1.4'

loop_
_geom_angle_atom_site_label_1
_geom_angle_atom_site_label_2
_geom_angle_atom_site_label_3
_geom_angle_site_symmetry_1
_geom_angle_site_symmetry_3
_geom_angle
_geom_angle_publ_flag
N1 Ni1 N1 7 . 180 no
N1 Ni1 N4 7 . 94.4(2) no
N1 Ni1 N4 . . 85.7(2) no
N1 Ni1 N4 7 7 85.7(2) no
N1 Ni1 N4 . 7 94.4(2) no
N4 Ni1 N4 . 7 180 no
N1 Ni1 O1 7 . 87.0(2) no
N1 Ni1 O1 . . 93.1(2) no
N4 Ni1 O1 . . 92.22(9) no
N4 Ni1 O1 7 . 87.78(9) no
N1 Ni1 O1 7 7 93.1(2) no
N1 Ni1 O1 . 7 87.0(2) no
N4 Ni1 O1 . 7 87.78(9) no
N4 Ni1 O1 7 7 92.22(9) no
O1 Ni1 O1 . 7 180 no
C2 N1 C7 . 7 113.2(2) no
C2 N1 Ni1 . . 105.7(2) no
C7 N1 Ni1 7 . 117.4(2) no
C2 N1 H1 . . 106.6 no
C7 N1 H1 7 . 106.6 no
Ni1 N1 H1 . . 106.6 no
N1 C2 C3 . . 109.3(3) no
N1 C2 H2A . . 109.8 no
C3 C2 H2A . . 109.8 no
N1 C2 H2B . . 109.8 no
C3 C2 H2B . . 109.8 no
H2A C2 H2B . . 108.3 no
N4 C3 C2 . . 109.1(2) no
N4 C3 H3A . . 109.9 no
C2 C3 H3A . . 109.9 no
N4 C3 H3B . . 109.9 no
C2 C3 H3B . . 109.9 no
H3A C3 H3B . . 108.3 no
C3 N4 C5 . . 113.4(2) no
C3 N4 Ni1 . . 105.9(2) no
C5 N4 Ni1 . . 114.9(2) no
C3 N4 H4 . . 107.4 no
C5 N4 H4 . . 107.4 no
Ni1 N4 H4 . . 107.4 no
N4 C5 C6 . . 111.4(3) no
N4 C5 H5A . . 109.4 no
C6 C5 H5A . . 109.4 no
N4 C5 H5B . . 109.4 no
C6 C5 H5B . . 109.4 no
H5A C5 H5B . . 108.0 no
C5 C6 C7 . . 116.1(3) no
C5 C6 H6A . . 108.3 no
C7 C6 H6A . . 108.3 no
C5 C6 H6B . . 108.3 no
C7 C6 H6B . . 108.3 no
H6A C6 H6B . . 107.4 no
N1 C7 C6 7 . 112.3(3) no
N1 C7 H7A 7 . 109.2 no
C6 C7 H7A . . 109.2 no
N1 C7 H7B 7 . 109.2 no
C6 C7 H7B . . 109.2 no
H7A C7 H7B . . 107.9 no
C14 O1 Ni1 . . 135.4(2) no
C12 C11 C13 . . 119.1(3) no
C12 C11 C14 . . 120.4(3) no
C13 C11 C14 . . 120.5(3) no
C13 C12 C11 5 . 120.5(3) no
C13 C12 H12 5 . 119.7 no
C11 C12 H12 . . 119.7 no
C12 C13 C11 5 . 120.3(3) no
C12 C13 H13 5 . 119.8 no
C11 C13 H13 . . 119.8 no
O1 C14 O2 . . 125.7(3) no
O1 C14 C11 . . 115.9(3) no
O2 C14 C11 . . 118.4(3) no

loop_
_geom_bond_atom_site_label_1
_geom_bond_atom_site_label_2
_geom_bond_site_symmetry_2
_geom_bond_distance
_geom_bond_publ_flag
Ni1 N1 7 2.072(3) no
Ni1 N1 . 2.072(3) no
Ni1 N4 . 2.073(3) no
Ni1 N4 7 2.073(3) no
Ni1 O1 . 2.086(2) no
Ni1 O1 7 2.086(2) no
N1 C2 . 1.473(4) no
N1 C7 7 1.476(4) no
N1 H1 . .93 no
C2 C3 . 1.524(4) no
C2 H2A . .99 no
C2 H2B . .99 no
C3 N4 . 1.477(4) no
C3 H3A . .99 no
C3 H3B . .99 no
N4 C5 . 1.482(4) no
N4 H4 . .93 no
C5 C6 . 1.525(5) no
C5 H5A . .99 no
C5 H5B . .99 no
C6 C7 . 1.530(4) no
C6 H6A . .99 no
C6 H6B . .99 no
C7 N1 7 1.476(4) no
C7 H7A . .99 no
C7 H7B . .99 no
O1 C14 . 1.269(3) no
O2 C14 . 1.269(4) no
C11 C12 . 1.388(4) no
C11 C13 . 1.392(4) no
C11 C14 . 1.510(4) no
C12 C13 5 1.385(4) no
C12 H12 . .95 no
C13 C12 5 1.385(4) no
C13 H13 . .95 no
O3 H3 . .86(7) no

loop_
_geom_hbond_atom_site_label_D
_geom_hbond_atom_site_label_H
_geom_hbond_atom_site_label_A
_geom_hbond_site_symmetry_A
_geom_hbond_distance_DH
_geom_hbond_distance_HA
_geom_hbond_distance_DA
_geom_hbond_angle_DHA
_geom_hbond_publ_flag
N1 H1 O2 . .93 2.08 2.927(4) 151 y
N4 H4 O2 8_556 .93 2.33 3.182(3) 152 y
O3 H3 O2 . .86(7) 2.09(4) 2.865(3) 152(5) y

loop_
_geom_torsion_atom_site_label_1
_geom_torsion_atom_site_label_2
_geom_torsion_atom_site_label_3
_geom_torsion_atom_site_label_4
_geom_torsion_site_symmetry_1
_geom_torsion_site_symmetry_4
_geom_torsion
_geom_torsion_publ_flag
N4 Ni1 N1 C2 . . 15.2(2) no
N4 Ni1 N1 C2 7 . -164.8(2) no
O1 Ni1 N1 C2 . . 107.2(2) no
O1 Ni1 N1 C2 7 . -72.8(2) no
N4 Ni1 N1 C7 . 7 142.5(2) no
N4 Ni1 N1 C7 7 7 -37.5(2) no
O1 Ni1 N1 C7 . 7 -125.5(2) no
O1 Ni1 N1 C7 7 7 54.5(2) no
C7 N1 C2 C3 7 . -170.9(3) no
Ni1 N1 C2 C3 . . -41.1(3) no
N1 C2 C3 N4 . . 56.1(3) no
C2 C3 N4 C5 . . -166.7(3) no
C2 C3 N4 Ni1 . . -39.8(3) no
N1 Ni1 N4 C3 7 . -166.2(2) no
N1 Ni1 N4 C3 . . 13.8(2) no
O1 Ni1 N4 C3 . . -79.1(2) no
O1 Ni1 N4 C3 7 . 100.9(2) no
N1 Ni1 N4 C5 7 . -40.2(2) no
N1 Ni1 N4 C5 . . 139.8(2) no
O1 Ni1 N4 C5 . . 46.9(2) no
O1 Ni1 N4 C5 7 . -133.1(2) no
C3 N4 C5 C6 . . -178.8(2) no
Ni1 N4 C5 C6 . . 59.1(3) no
N4 C5 C6 C7 . . -72.6(4) no
C5 C6 C7 N1 . 7 68.4(4) no
N1 Ni1 O1 C14 7 . 170.1(3) no
N1 Ni1 O1 C14 . . -9.9(3) no
N4 Ni1 O1 C14 . . 75.9(3) no
N4 Ni1 O1 C14 7 . -104.1(3) no
C13 C11 C12 C13 . 5 .9(5) no
C14 C11 C12 C13 . 5 179.4(3) no
C12 C11 C13 C12 . 5 -.9(5) no
C14 C11 C13 C12 . 5 -179.4(3) no
Ni1 O1 C14 O2 . . 14.0(5) no
Ni1 O1 C14 C11 . . -164.5(2) no
C12 C11 C14 O1 . . -9.0(4) no
C13 C11 C14 O1 . . 169.5(3) no
C12 C11 C14 O2 . . 172.3(3) no
C13 C11 C14 O2 . . -9.2(4) no
